data_4515529
loop_
_publ_author_name
'Bagchi, Vivek'
'Kalra, Anshika'
'Das, Purak'
'Paraskevopoulou, Patrina'
'Gorla, Saidulu'
'Ai, Lin'
'Wang, Qiuwen'
'Mohapatra, Sudip'
'Choudhury, Amitava'
'Sun, Zhicheng'
'Cundari, Thomas R.'
'Stavropoulos, Pericles'

_publ_section_title
;
 Comparative Nitrene-Transfer Chemistry to Olefinic Substrates Mediated by
 a Library of Anionic Mn(II) Triphenylamido-Amine Reagents and M(II)
 Congeners (M = Fe, Co, Ni) Favoring Aromatic over Aliphatic Alkenes
;
_journal_issue 10
_journal_name_full 'ACS Catalysis'
_journal_page_first 9183
_journal_paper_doi 10.1021/acscatal.8b01941
_journal_volume 8
_journal_year 2018
_chemical_formula_sum 'C56 H61 Cl6 K Mn N4 O5'
_chemical_formula_weight 1176.83
_space_group_IT_number 14
_space_group_name_Hall '-P 2yn'
_space_group_name_H-M_alt 'P 1 21/n 1'
_symmetry_cell_setting monoclinic
_symmetry_space_group_name_H-M 'P 1 21/n 1'
_atom_sites_solution_hydrogens geom
_atom_sites_solution_primary direct
_atom_sites_solution_secondary difmap
_audit_creation_method SHELXL-97
_cell_angle_alpha 90.00
_cell_angle_beta 93.742(3)
_cell_angle_gamma 90.00
_cell_formula_units_Z 4
_cell_length_a 11.3910(7)
_cell_length_b 20.1796(14)
_cell_length_c 24.4880(18)
_cell_measurement_reflns_used 9967
_cell_measurement_temperature 100(2)
_cell_measurement_theta_max 27.20
_cell_measurement_theta_min 2.62
_cell_volume 5617.0(7)
_computing_cell_refinement 'Bruker-Apex II (Bruker, 2006)'
_computing_data_collection 'Bruker-Apex II (Bruker, 2006)'
_computing_data_reduction 'Bruker-SAINT   (Bruker, 2006)'
_computing_molecular_graphics 'Bruker-SHELXTL (Sheldrick, G.M., 2008)'
_computing_publication_material 'Bruker-SHELXTL (Sheldrick, G.M., 2008)'
_computing_structure_refinement 'Bruker-SHELXTL (Sheldrick, G.M., 2008)'
_computing_structure_solution 'Bruker-SHELXTL (Sheldrick, G.M., 2008)'
_diffrn_ambient_temperature 100(2)
_diffrn_measured_fraction_theta_full 0.997
_diffrn_measured_fraction_theta_max 0.997
_diffrn_measurement_device_type 'CCD area detector'
_diffrn_measurement_method 'phi and omega scans'
_diffrn_radiation_monochromator graphite
_diffrn_radiation_source 'fine-focus sealed tube'
_diffrn_radiation_type MoK\a
_diffrn_radiation_wavelength 0.71073
_diffrn_reflns_av_R_equivalents 0.0615
_diffrn_reflns_av_sigmaI/netI 0.0385
_diffrn_reflns_limit_h_max 13
_diffrn_reflns_limit_h_min -14
_diffrn_reflns_limit_k_max 26
_diffrn_reflns_limit_k_min -26
_diffrn_reflns_limit_l_max 31
_diffrn_reflns_limit_l_min -31
_diffrn_reflns_number 177765
_diffrn_reflns_theta_full 27.50
_diffrn_reflns_theta_max 27.50
_diffrn_reflns_theta_min 2.57
_exptl_absorpt_coefficient_mu 0.645
_exptl_absorpt_correction_T_max 0.8865
_exptl_absorpt_correction_T_min 0.8494
_exptl_absorpt_correction_type numerical
_exptl_absorpt_process_details 'sadabs v2007/2'
_exptl_crystal_colour yellow
_exptl_crystal_density_diffrn 1.392
_exptl_crystal_density_meas ?
_exptl_crystal_density_method 'not measured'
_exptl_crystal_description rectangular
_exptl_crystal_F_000 2444
_exptl_crystal_size_max 0.33
_exptl_crystal_size_mid 0.33
_exptl_crystal_size_min 0.29
_refine_diff_density_max 0.578
_refine_diff_density_min -0.641
_refine_diff_density_rms 0.065
_refine_ls_extinction_method none
_refine_ls_goodness_of_fit_ref 1.022
_refine_ls_hydrogen_treatment noref
_refine_ls_matrix_type full
_refine_ls_number_parameters 676
_refine_ls_number_reflns 12869
_refine_ls_number_restraints 0
_refine_ls_restrained_S_all 1.022
_refine_ls_R_factor_all 0.0638
_refine_ls_R_factor_gt 0.0403
_refine_ls_shift/su_max 0.001
_refine_ls_shift/su_mean 0.000
_refine_ls_structure_factor_coef Fsqd
_refine_ls_weighting_details 'calc w=1/[\s^2^(Fo^2^)+(0.0363P)^2^+5.5228P] where P=(Fo^2^+2Fc^2^)/3'
_refine_ls_weighting_scheme calc
_refine_ls_wR_factor_gt 0.0861
_refine_ls_wR_factor_ref 0.0981
_reflns_number_gt 9634
_reflns_number_total 12869
_reflns_threshold_expression >2sigma(I)
_cod_data_source_file cs8b01941_si_005.cif
_cod_data_source_block 5L5Mn
_cod_depositor_comments
;
The following automatic conversions were performed:

data item '_symmetry_cell_setting' value 'Monoclinic' was changed to
'monoclinic' in accordance with the
/home/data/users/saulius/crontab/automatic-downloads/current/ACS/lib/dictionaries/cif_core.dic
dictionary named 'cif_core.dic' version 2.4.2 last updated on
2011-04-26.

data item '_exptl_crystal_density_meas' value 'no' was changed to '?'
-- the value is perceived as not measured.

Automatic conversion script
Id: cif_fix_values 6909 2019-04-08 15:41:33Z antanas 
;
_cod_original_sg_symbol_H-M P2(1)/n
_cod_database_code 4515529

loop_
_symmetry_equiv_pos_as_xyz
'x, y, z'
'-x+1/2, y+1/2, -z+1/2'
'-x, -y, -z'
'x-1/2, -y-1/2, z-1/2'

loop_
_atom_site_label
_atom_site_type_symbol
_atom_site_fract_x
_atom_site_fract_y
_atom_site_fract_z
_atom_site_U_iso_or_equiv
_atom_site_adp_type
_atom_site_occupancy
_atom_site_symmetry_multiplicity
_atom_site_calc_flag
_atom_site_refinement_flags
_atom_site_disorder_assembly
_atom_site_disorder_group
Mn1 Mn 0.80839(3) 0.805777(14) -0.017665(12) 0.01482(8) Uani 1 1 d . . .
K1 K 1.16274(5) 0.69226(2) 0.14618(2) 0.02817(12) Uani 1 1 d . B .
Cl1 Cl 0.51112(5) 0.90054(3) 0.13284(3) 0.03365(14) Uani 1 1 d . . .
Cl2 Cl 0.87820(6) 0.84164(5) 0.27292(2) 0.0525(2) Uani 1 1 d . . .
Cl3 Cl 0.35976(6) 0.84946(3) -0.11002(3) 0.0490(2) Uani 1 1 d . . .
Cl4 Cl 0.34129(5) 0.58493(3) -0.08754(3) 0.03288(14) Uani 1 1 d . . .
Cl5 Cl 1.19752(5) 0.98167(3) -0.15724(2) 0.02939(13) Uani 1 1 d . . .
Cl6 Cl 0.73180(5) 1.02573(3) -0.16949(2) 0.02848(13) Uani 1 1 d . . .
N1 N 0.94087(14) 0.71729(8) -0.00913(7) 0.0153(3) Uani 1 1 d . . .
N2 N 0.88626(14) 0.80937(8) 0.06369(7) 0.0168(3) Uani 1 1 d . . .
N3 N 0.69688(14) 0.72434(8) -0.01335(7) 0.0175(4) Uani 1 1 d . . .
N4 N 0.90448(15) 0.81248(8) -0.08765(7) 0.0178(4) Uani 1 1 d . . .
O1 O 0.75631(12) 0.91196(7) -0.01402(6) 0.0196(3) Uani 1 1 d . . .
C1 C 1.03724(17) 0.74911(9) 0.02251(8) 0.0154(4) Uani 1 1 d . . .
C2 C 1.15378(17) 0.73846(10) 0.01229(8) 0.0186(4) Uani 1 1 d . . .
H2A H 1.1728 0.7070 -0.0146 0.022 Uiso 1 1 calc R . .
C3 C 1.24342(18) 0.77334(10) 0.04097(9) 0.0208(4) Uani 1 1 d . . .
H3A H 1.3234 0.7658 0.0339 0.025 Uiso 1 1 calc R . .
C4 C 1.21429(18) 0.81911(10) 0.07997(8) 0.0208(4) Uani 1 1 d . . .
H4A H 1.2750 0.8431 0.0997 0.025 Uiso 1 1 calc R . .
C5 C 1.09766(18) 0.83049(10) 0.09069(8) 0.0188(4) Uani 1 1 d . . .
H5A H 1.0800 0.8619 0.1179 0.023 Uiso 1 1 calc R . .
C6 C 1.00545(17) 0.79634(9) 0.06205(8) 0.0156(4) Uani 1 1 d . . .
C7 C 0.83279(17) 0.82827(10) 0.10941(8) 0.0166(4) Uani 1 1 d . . .
C8 C 0.88178(19) 0.82568(11) 0.16400(9) 0.0221(5) Uani 1 1 d . . .
H8A H 0.9601 0.8105 0.1716 0.027 Uiso 1 1 calc R . .
C9 C 0.8151(2) 0.84537(12) 0.20611(9) 0.0264(5) Uani 1 1 d . . .
C10 C 0.70155(19) 0.86909(11) 0.19912(9) 0.0250(5) Uani 1 1 d . . .
H10A H 0.6590 0.8839 0.2289 0.030 Uiso 1 1 calc R . .
C11 C 0.65404(18) 0.86973(10) 0.14582(9) 0.0218(4) Uani 1 1 d . . .
C12 C 0.71431(17) 0.84941(10) 0.10225(9) 0.0195(4) Uani 1 1 d . . .
H12A H 0.6760 0.8495 0.0666 0.023 Uiso 1 1 calc R . .
C13 C 0.87506(17) 0.66881(10) 0.02037(8) 0.0170(4) Uani 1 1 d . . .
C14 C 0.93375(19) 0.62042(10) 0.05157(9) 0.0219(5) Uani 1 1 d . . .
H14A H 1.0172 0.6181 0.0526 0.026 Uiso 1 1 calc R . .
C15 C 0.8719(2) 0.57516(11) 0.08139(10) 0.0276(5) Uani 1 1 d . . .
H15A H 0.9120 0.5409 0.1016 0.033 Uiso 1 1 calc R . .
C16 C 0.7507(2) 0.58087(11) 0.08104(9) 0.0264(5) Uani 1 1 d . . .
H16A H 0.7077 0.5511 0.1022 0.032 Uiso 1 1 calc R . .
C17 C 0.69149(19) 0.62925(10) 0.05045(9) 0.0218(4) Uani 1 1 d . . .
H17A H 0.6085 0.6327 0.0517 0.026 Uiso 1 1 calc R . .
C18 C 0.75047(17) 0.67346(10) 0.01748(8) 0.0177(4) Uani 1 1 d . . .
C19 C 0.58456(17) 0.71898(10) -0.03699(8) 0.0178(4) Uani 1 1 d . . .
C20 C 0.52950(19) 0.77720(11) -0.05728(9) 0.0236(5) Uani 1 1 d . . .
H20A H 0.5679 0.8186 -0.0514 0.028 Uiso 1 1 calc R . .
C21 C 0.42120(19) 0.77522(11) -0.08545(10) 0.0260(5) Uani 1 1 d . . .
C22 C 0.35822(18) 0.71740(11) -0.09532(9) 0.0226(5) Uani 1 1 d . . .
H22A H 0.2829 0.7168 -0.1144 0.027 Uiso 1 1 calc R . .
C23 C 0.41302(18) 0.66048(11) -0.07529(9) 0.0216(4) Uani 1 1 d . . .
C24 C 0.52146(17) 0.65959(10) -0.04662(8) 0.0195(4) Uani 1 1 d . . .
H24A H 0.5537 0.6188 -0.0333 0.023 Uiso 1 1 calc R . .
C25 C 0.96706(16) 0.70129(10) -0.06473(8) 0.0171(4) Uani 1 1 d . . .
C26 C 1.00454(18) 0.63913(10) -0.07996(9) 0.0213(4) Uani 1 1 d . . .
H26A H 1.0069 0.6039 -0.0542 0.026 Uiso 1 1 calc R . .
C27 C 1.03869(19) 0.62772(11) -0.13239(9) 0.0253(5) Uani 1 1 d . . .
H27A H 1.0635 0.5849 -0.1429 0.030 Uiso 1 1 calc R . .
C28 C 1.0360(2) 0.67975(11) -0.16921(9) 0.0268(5) Uani 1 1 d . . .
H28A H 1.0621 0.6728 -0.2048 0.032 Uiso 1 1 calc R . .
C29 C 0.99601(19) 0.74172(11) -0.15491(9) 0.0233(5) Uani 1 1 d . . .
H29A H 0.9944 0.7765 -0.1811 0.028 Uiso 1 1 calc R . .
C30 C 0.95778(17) 0.75417(10) -0.10262(8) 0.0184(4) Uani 1 1 d . . .
C31 C 0.92546(18) 0.87047(10) -0.11563(8) 0.0176(4) Uani 1 1 d . . .
C32 C 1.03944(18) 0.89211(10) -0.12569(8) 0.0196(4) Uani 1 1 d . . .
H32A H 1.1052 0.8643 -0.1170 0.024 Uiso 1 1 calc R . .
C33 C 1.05548(18) 0.95370(10) -0.14821(9) 0.0208(4) Uani 1 1 d . . .
C34 C 0.96312(19) 0.99640(10) -0.16280(9) 0.0215(4) Uani 1 1 d . . .
H34A H 0.9758 1.0386 -0.1785 0.026 Uiso 1 1 calc R . .
C35 C 0.85186(18) 0.97406(10) -0.15325(8) 0.0206(4) Uani 1 1 d . . .
C36 C 0.83079(18) 0.91252(10) -0.13118(8) 0.0185(4) Uani 1 1 d . . .
H36A H 0.7524 0.8987 -0.1265 0.022 Uiso 1 1 calc R . .
C37 C 0.85034(19) 0.95568(10) 0.00704(9) 0.0236(5) Uani 1 1 d . . .
H37A H 0.9234 0.9474 -0.0117 0.028 Uiso 1 1 calc R . .
H37B H 0.8667 0.9491 0.0469 0.028 Uiso 1 1 calc R . .
C38 C 0.8051(2) 1.02487(11) -0.00484(10) 0.0285(5) Uani 1 1 d . . .
H38A H 0.8208 1.0389 -0.0424 0.034 Uiso 1 1 calc R . .
H38B H 0.8409 1.0573 0.0217 0.034 Uiso 1 1 calc R . .
C39 C 0.6739(2) 1.01736(11) 0.00162(11) 0.0322(6) Uani 1 1 d . . .
H39A H 0.6560 1.0191 0.0406 0.039 Uiso 1 1 calc R . .
H39B H 0.6284 1.0522 -0.0188 0.039 Uiso 1 1 calc R . .
C40 C 0.64788(19) 0.94942(11) -0.02257(10) 0.0246(5) Uani 1 1 d . . .
H40A H 0.5836 0.9277 -0.0039 0.030 Uiso 1 1 calc R . .
H40B H 0.6243 0.9529 -0.0621 0.030 Uiso 1 1 calc R . .
O1K O 1.22074(15) 0.57976(8) 0.09832(8) 0.0398(4) Uani 1 1 d . . .
O2K O 1.02652(17) 0.62164(10) 0.20421(8) 0.0510(5) Uani 1 1 d . B .
O3K O 1.38857(17) 0.68186(10) 0.17945(10) 0.0565(6) Uani 1 1 d . . .
O4K O 1.16693(17) 0.76356(9) 0.23918(7) 0.0399(4) Uani 1 1 d . B .
C1K C 1.1919(3) 0.51222(14) 0.10613(17) 0.0642(10) Uani 1 1 d . . .
H1KA H 1.1116 0.5032 0.0900 0.077 Uiso 1 1 calc R . .
H1KB H 1.1938 0.5021 0.1457 0.077 Uiso 1 1 calc R . .
C2K C 1.2745(4) 0.47179(16) 0.0806(2) 0.0922(16) Uani 1 1 d . . .
H2KA H 1.2340 0.4456 0.0508 0.111 Uiso 1 1 calc R . .
H2KB H 1.3121 0.4407 0.1077 0.111 Uiso 1 1 calc R . .
C3K C 1.3639(3) 0.51453(13) 0.05836(12) 0.0437(7) Uani 1 1 d . . .
H3KA H 1.3764 0.5027 0.0199 0.052 Uiso 1 1 calc R . .
H3KB H 1.4397 0.5111 0.0804 0.052 Uiso 1 1 calc R . .
C4K C 1.3134(3) 0.58291(14) 0.06193(13) 0.0521(8) Uani 1 1 d . . .
H4KA H 1.3747 0.6144 0.0760 0.063 Uiso 1 1 calc R . .
H4KB H 1.2825 0.5980 0.0253 0.063 Uiso 1 1 calc R . .
C5K C 1.0617(3) 0.57187(19) 0.24316(15) 0.0686(11) Uani 1 1 d . . .
H5K1 H 1.1311 0.5482 0.2306 0.082 Uiso 1 1 calc R A 1
H5K2 H 1.0852 0.5932 0.2786 0.082 Uiso 1 1 calc R A 1
C6K C 0.9726(7) 0.5264(4) 0.2508(3) 0.060(2) Uani 0.50 1 d P B 1
H6KA H 0.9670 0.5166 0.2902 0.072 Uiso 0.50 1 calc PR B 1
H6KB H 0.9867 0.4845 0.2312 0.072 Uiso 0.50 1 calc PR B 1
C7K C 0.8642(8) 0.5593(7) 0.2277(4) 0.102(5) Uani 0.50 1 d P B 1
H7KA H 0.8029 0.5599 0.2546 0.122 Uiso 0.50 1 calc PR B 1
H7KB H 0.8327 0.5367 0.1940 0.122 Uiso 0.50 1 calc PR B 1
C8K C 0.9123(3) 0.6411(2) 0.21328(13) 0.0720(12) Uani 1 1 d . . .
H8K1 H 0.8703 0.6605 0.1804 0.086 Uiso 1 1 calc R B 1
H8K2 H 0.9085 0.6715 0.2449 0.086 Uiso 1 1 calc R B 1
C9K C 1.4232(3) 0.62591(16) 0.21170(12) 0.0479(7) Uani 1 1 d . . .
H9KA H 1.3782 0.5861 0.1992 0.057 Uiso 1 1 calc R . .
H9KB H 1.4101 0.6339 0.2507 0.057 Uiso 1 1 calc R . .
C10K C 1.5513(3) 0.6171(2) 0.20385(14) 0.0677(11) Uani 1 1 d . . .
H10B H 1.5635 0.5897 0.1712 0.081 Uiso 1 1 calc R . .
H10C H 1.5922 0.5961 0.2363 0.081 Uiso 1 1 calc R . .
C11K C 1.5943(3) 0.6872(2) 0.19629(14) 0.0625(10) Uani 1 1 d . . .
H11A H 1.6149 0.7087 0.2319 0.075 Uiso 1 1 calc R . .
H11B H 1.6636 0.6882 0.1739 0.075 Uiso 1 1 calc R . .
C12K C 1.4905(3) 0.71957(16) 0.16727(18) 0.0651(10) Uani 1 1 d . . .
H12B H 1.4830 0.7659 0.1800 0.078 Uiso 1 1 calc R . .
H12C H 1.4994 0.7201 0.1273 0.078 Uiso 1 1 calc R . .
C13K C 1.1621(3) 0.74575(16) 0.29555(12) 0.0534(8) Uani 1 1 d . . .
H13A H 1.2256 0.7140 0.3064 0.064 Uiso 1 1 calc R . .
H13B H 1.0855 0.7249 0.3019 0.064 Uiso 1 1 calc R . .
C14K C 1.1774(3) 0.80927(17) 0.32811(11) 0.0522(8) Uani 1 1 d . . .
H14B H 1.1019 0.8235 0.3422 0.063 Uiso 1 1 calc R . .
H14C H 1.2361 0.8035 0.3594 0.063 Uiso 1 1 calc R . .
C15K C 1.2194(3) 0.85886(15) 0.28807(13) 0.0515(8) Uani 1 1 d . B .
H15B H 1.1572 0.8917 0.2778 0.062 Uiso 1 1 calc R . .
H15C H 1.2902 0.8825 0.3034 0.062 Uiso 1 1 calc R . .
C16K C 1.2471(3) 0.81755(15) 0.24010(12) 0.0572(9) Uani 1 1 d . . .
H16B H 1.2367 0.8436 0.2058 0.069 Uiso 1 1 calc R B .
H16C H 1.3293 0.8014 0.2442 0.069 Uiso 1 1 calc R . .
C6K' C 0.9647(6) 0.5648(5) 0.2760(3) 0.069(2) Uani 0.50 1 d P B 2
H6KC H 0.9816 0.5857 0.3122 0.083 Uiso 0.50 1 calc PR B 2
H6KD H 0.9463 0.5174 0.2814 0.083 Uiso 0.50 1 calc PR B 2
C7K' C 0.8600(8) 0.6007(4) 0.2437(5) 0.065(3) Uani 0.50 1 d P B 2
H7KC H 0.8110 0.5688 0.2215 0.078 Uiso 0.50 1 calc PR B 2
H7KD H 0.8099 0.6244 0.2688 0.078 Uiso 0.50 1 calc PR B 2

loop_
_atom_site_aniso_label
_atom_site_aniso_U_11
_atom_site_aniso_U_22
_atom_site_aniso_U_33
_atom_site_aniso_U_23
_atom_site_aniso_U_13
_atom_site_aniso_U_12
Mn1 0.01506(15) 0.01336(15) 0.01589(16) -0.00029(12) -0.00006(11) 0.00036(11)
K1 0.0404(3) 0.0207(2) 0.0235(3) 0.0023(2) 0.0024(2) 0.0052(2)
Cl1 0.0208(3) 0.0446(4) 0.0362(3) -0.0025(3) 0.0062(2) 0.0073(2)
Cl2 0.0448(4) 0.0971(6) 0.0154(3) 0.0029(3) 0.0011(3) 0.0168(4)
Cl3 0.0380(4) 0.0233(3) 0.0814(5) -0.0011(3) -0.0299(3) 0.0086(3)
Cl4 0.0327(3) 0.0262(3) 0.0380(3) 0.0010(2) -0.0109(2) -0.0121(2)
Cl5 0.0259(3) 0.0247(3) 0.0385(3) 0.0038(2) 0.0087(2) -0.0035(2)
Cl6 0.0299(3) 0.0217(3) 0.0330(3) 0.0026(2) -0.0040(2) 0.0088(2)
N1 0.0159(8) 0.0142(8) 0.0154(9) -0.0011(7) -0.0009(6) -0.0008(6)
N2 0.0168(8) 0.0165(9) 0.0170(9) -0.0008(7) -0.0006(6) 0.0021(6)
N3 0.0153(8) 0.0171(9) 0.0195(9) 0.0006(7) -0.0019(7) -0.0007(6)
N4 0.0211(9) 0.0147(9) 0.0177(9) 0.0011(7) 0.0021(7) 0.0018(7)
O1 0.0188(7) 0.0152(7) 0.0246(8) -0.0017(6) 0.0004(6) 0.0020(5)
C1 0.0183(10) 0.0131(10) 0.0144(10) 0.0026(8) -0.0022(7) -0.0008(7)
C2 0.0213(10) 0.0177(10) 0.0166(10) 0.0007(8) 0.0003(8) 0.0018(8)
C3 0.0172(10) 0.0224(11) 0.0227(11) 0.0035(9) 0.0002(8) 0.0005(8)
C4 0.0204(10) 0.0223(11) 0.0190(11) 0.0027(9) -0.0045(8) -0.0048(8)
C5 0.0237(11) 0.0157(10) 0.0167(10) 0.0002(8) -0.0006(8) -0.0005(8)
C6 0.0182(10) 0.0134(10) 0.0151(10) 0.0030(8) -0.0005(7) 0.0007(7)
C7 0.0207(10) 0.0129(10) 0.0164(10) 0.0009(8) 0.0023(8) -0.0005(8)
C8 0.0214(11) 0.0245(11) 0.0204(11) 0.0051(9) 0.0008(8) 0.0015(8)
C9 0.0318(12) 0.0328(13) 0.0147(11) 0.0052(9) 0.0017(9) -0.0010(10)
C10 0.0287(12) 0.0278(12) 0.0194(12) 0.0008(9) 0.0096(9) -0.0019(9)
C11 0.0185(10) 0.0204(11) 0.0268(12) 0.0020(9) 0.0046(8) -0.0001(8)
C12 0.0196(10) 0.0198(11) 0.0192(11) 0.0006(8) 0.0011(8) -0.0014(8)
C13 0.0205(10) 0.0121(10) 0.0181(11) -0.0017(8) -0.0010(8) -0.0013(8)
C14 0.0213(11) 0.0175(11) 0.0262(12) 0.0003(9) -0.0037(8) 0.0005(8)
C15 0.0328(13) 0.0188(11) 0.0303(13) 0.0082(10) -0.0050(10) 0.0003(9)
C16 0.0320(12) 0.0208(11) 0.0263(12) 0.0038(9) 0.0012(9) -0.0076(9)
C17 0.0218(11) 0.0225(11) 0.0211(11) -0.0002(9) 0.0005(8) -0.0039(8)
C18 0.0212(10) 0.0147(10) 0.0171(10) -0.0029(8) -0.0008(8) -0.0020(8)
C19 0.0169(10) 0.0212(11) 0.0155(10) -0.0029(8) 0.0023(8) 0.0005(8)
C20 0.0222(11) 0.0161(11) 0.0319(13) -0.0036(9) -0.0035(9) 0.0000(8)
C21 0.0245(11) 0.0215(11) 0.0311(13) -0.0017(10) -0.0047(9) 0.0076(9)
C22 0.0176(10) 0.0281(12) 0.0216(11) -0.0054(9) -0.0028(8) 0.0009(8)
C23 0.0221(11) 0.0244(11) 0.0184(11) -0.0029(9) 0.0017(8) -0.0059(8)
C24 0.0202(10) 0.0176(10) 0.0206(11) 0.0008(8) 0.0005(8) -0.0014(8)
C25 0.0131(9) 0.0198(10) 0.0182(11) -0.0033(8) -0.0004(7) -0.0007(7)
C26 0.0210(11) 0.0169(11) 0.0257(12) -0.0009(9) -0.0005(8) 0.0018(8)
C27 0.0284(12) 0.0201(11) 0.0274(12) -0.0091(9) 0.0007(9) 0.0046(9)
C28 0.0311(12) 0.0273(12) 0.0222(12) -0.0084(10) 0.0035(9) 0.0043(9)
C29 0.0264(11) 0.0235(11) 0.0201(11) 0.0001(9) 0.0024(9) 0.0027(9)
C30 0.0168(10) 0.0177(10) 0.0204(11) -0.0015(8) -0.0010(8) 0.0005(8)
C31 0.0230(10) 0.0166(10) 0.0131(10) -0.0026(8) 0.0002(8) 0.0011(8)
C32 0.0218(11) 0.0182(10) 0.0191(11) -0.0008(8) 0.0020(8) 0.0030(8)
C33 0.0224(11) 0.0207(11) 0.0197(11) -0.0015(9) 0.0048(8) -0.0022(8)
C34 0.0312(12) 0.0153(10) 0.0183(11) 0.0004(8) 0.0036(9) 0.0012(8)
C35 0.0267(11) 0.0189(11) 0.0156(11) -0.0014(8) -0.0027(8) 0.0064(8)
C36 0.0207(10) 0.0196(11) 0.0151(10) -0.0010(8) 0.0001(8) 0.0004(8)
C37 0.0235(11) 0.0196(11) 0.0273(12) -0.0039(9) -0.0011(9) -0.0022(8)
C38 0.0359(13) 0.0164(11) 0.0328(13) -0.0011(10) -0.0005(10) -0.0014(9)
C39 0.0362(14) 0.0214(12) 0.0386(15) -0.0049(10) -0.0014(11) 0.0092(10)
C40 0.0226(11) 0.0215(11) 0.0294(12) -0.0012(9) -0.0009(9) 0.0071(9)
O1K 0.0390(10) 0.0254(9) 0.0551(12) -0.0085(8) 0.0044(8) 0.0072(7)
O2K 0.0408(11) 0.0558(13) 0.0553(13) 0.0282(10) -0.0057(9) -0.0025(9)
O3K 0.0328(11) 0.0404(12) 0.0955(17) 0.0013(11) -0.0025(10) -0.0002(9)
O4K 0.0570(12) 0.0374(10) 0.0250(9) -0.0043(8) 0.0009(8) -0.0084(9)
C1K 0.0508(19) 0.0266(15) 0.119(3) -0.0083(17) 0.0304(19) -0.0003(13)
C2K 0.109(3) 0.0296(17) 0.148(4) -0.004(2) 0.087(3) 0.0050(18)
C3K 0.0500(17) 0.0315(15) 0.0508(18) 0.0020(13) 0.0112(13) 0.0113(12)
C4K 0.072(2) 0.0322(15) 0.0547(19) 0.0017(14) 0.0260(16) 0.0120(14)
C5K 0.057(2) 0.077(2) 0.073(2) 0.048(2) 0.0146(17) 0.0142(18)
C6K 0.062(5) 0.072(5) 0.045(4) 0.004(4) -0.003(3) -0.028(4)
C7K 0.041(5) 0.198(13) 0.066(6) 0.093(8) -0.004(4) -0.035(7)
C8K 0.062(2) 0.121(3) 0.0326(18) 0.001(2) -0.0017(15) 0.041(2)
C9K 0.0509(18) 0.0551(19) 0.0375(16) -0.0055(14) 0.0017(13) 0.0000(14)
C10K 0.058(2) 0.094(3) 0.052(2) 0.0250(19) 0.0099(16) 0.032(2)
C11K 0.0345(16) 0.106(3) 0.0475(19) -0.0123(19) 0.0034(13) -0.0028(17)
C12K 0.0380(17) 0.0409(18) 0.117(3) -0.0032(19) 0.0109(18) -0.0023(13)
C13K 0.067(2) 0.0534(19) 0.0385(17) 0.0139(14) -0.0019(14) -0.0162(16)
C14K 0.0382(15) 0.094(3) 0.0231(14) -0.0150(15) -0.0062(11) 0.0196(15)
C15K 0.0530(18) 0.0439(17) 0.056(2) -0.0165(15) -0.0087(15) 0.0076(14)
C16K 0.097(3) 0.0468(18) 0.0265(15) 0.0018(13) -0.0045(15) -0.0270(17)
C6K' 0.046(4) 0.097(7) 0.067(5) 0.056(5) 0.023(4) 0.020(4)
C7K' 0.041(4) 0.061(5) 0.094(8) 0.037(5) 0.005(4) 0.015(4)

loop_
_atom_type_symbol
_atom_type_description
_atom_type_scat_dispersion_real
_atom_type_scat_dispersion_imag
_atom_type_scat_source
C C 0.0033 0.0016 'International Tables Vol C Tables 4.2.6.8 and 6.1.1.4'
H H 0.0000 0.0000 'International Tables Vol C Tables 4.2.6.8 and 6.1.1.4'
N N 0.0061 0.0033 'International Tables Vol C Tables 4.2.6.8 and 6.1.1.4'
O O 0.0106 0.0060 'International Tables Vol C Tables 4.2.6.8 and 6.1.1.4'
Cl Cl 0.1484 0.1585 'International Tables Vol C Tables 4.2.6.8 and 6.1.1.4'
K K 0.2009 0.2494 'International Tables Vol C Tables 4.2.6.8 and 6.1.1.4'
Mn Mn 0.3368 0.7283 'International Tables Vol C Tables 4.2.6.8 and 6.1.1.4'

loop_
_geom_angle_atom_site_label_1
_geom_angle_atom_site_label_2
_geom_angle_atom_site_label_3
_geom_angle
N3 Mn1 N4 116.40(7)
N3 Mn1 N2 101.40(6)
N4 Mn1 N2 123.70(7)
N3 Mn1 O1 126.29(6)
N4 Mn1 O1 97.20(6)
N2 Mn1 O1 91.46(6)
N3 Mn1 N1 77.60(6)
N4 Mn1 N1 75.77(6)
N2 Mn1 N1 73.46(6)
O1 Mn1 N1 154.60(5)
O2K K1 O3K 112.96(7)
O2K K1 O1K 86.98(7)
O3K K1 O1K 78.70(6)
O2K K1 O4K 78.96(6)
O3K K1 O4K 79.59(7)
O1K K1 O4K 146.98(6)
O2K K1 C4 151.37(6)
O3K K1 C4 90.74(6)
O1K K1 C4 114.38(6)
O4K K1 C4 90.44(6)
O2K K1 C5 125.88(6)
O3K K1 C5 113.32(6)
O1K K1 C5 128.36(6)
O4K K1 C5 83.29(6)
C4 K1 C5 25.57(5)
O2K K1 C3 157.52(6)
O3K K1 C3 87.96(6)
O1K K1 C3 89.37(6)
O4K K1 C3 114.41(6)
C4 K1 C3 25.11(5)
C5 K1 C3 44.29(5)
O2K K1 C6 111.30(6)
O3K K1 C6 134.57(6)
O1K K1 C6 113.57(6)
O4K K1 C6 99.40(5)
C4 K1 C6 43.89(5)
C5 K1 C6 24.54(5)
C3 K1 C6 50.66(5)
O2K K1 C2 134.10(6)
O3K K1 C2 106.54(6)
O1K K1 C2 78.58(6)
O4K K1 C2 131.79(5)
C4 K1 C2 42.81(5)
C5 K1 C2 49.79(5)
C3 K1 C2 24.03(5)
C6 K1 C2 42.27(5)
O2K K1 C1 115.69(6)
O3K K1 C1 129.16(6)
O1K K1 C1 89.87(5)
O4K K1 C1 123.16(5)
C4 K1 C1 49.55(5)
C5 K1 C1 42.35(5)
C3 K1 C1 42.08(5)
C6 K1 C1 23.98(5)
C2 K1 C1 23.24(5)
O2K K1 C16K 100.63(7)
O3K K1 C16K 68.75(8)
O1K K1 C16K 147.03(8)
O4K K1 C16K 21.79(6)
C4 K1 C16K 72.27(6)
C5 K1 C16K 72.14(7)
C3 K1 C16K 94.46(6)
C6 K1 C16K 93.64(7)
C2 K1 C16K 115.06(6)
C1 K1 C16K 114.49(6)
O2K K1 C8K 19.45(7)
O3K K1 C8K 128.96(7)
O1K K1 C8K 100.76(8)
O4K K1 C8K 74.53(8)
C4 K1 C8K 131.95(7)
C5 K1 C8K 106.43(7)
C3 K1 C8K 142.84(7)
C6 K1 C8K 93.04(7)
C2 K1 C8K 123.57(6)
C1 K1 C8K 101.75(6)
C16K K1 C8K 95.76(9)
C25 N1 C1 113.91(15)
C25 N1 C13 117.50(15)
C1 N1 C13 115.41(15)
C25 N1 Mn1 104.91(11)
C1 N1 Mn1 99.84(11)
C13 N1 Mn1 101.98(11)
C7 N2 C6 124.59(17)
C7 N2 Mn1 126.65(13)
C6 N2 Mn1 108.40(12)
C19 N3 C18 122.28(17)
C19 N3 Mn1 126.50(13)
C18 N3 Mn1 111.22(12)
C30 N4 C31 119.63(17)
C30 N4 Mn1 115.01(13)
C31 N4 Mn1 125.10(13)
C40 O1 C37 109.56(15)
C40 O1 Mn1 136.20(12)
C37 O1 Mn1 113.93(11)
C2 C1 C6 121.14(18)
C2 C1 N1 122.40(18)
C6 C1 N1 116.28(17)
C2 C1 K1 76.13(11)
C6 C1 K1 74.65(11)
N1 C1 K1 125.14(12)
C1 C2 C3 120.74(19)
C1 C2 K1 80.63(12)
C3 C2 K1 71.20(12)
C1 C2 H2A 119.6
C3 C2 H2A 119.6
K1 C2 H2A 119.4
C4 C3 C2 118.97(19)
C4 C3 K1 72.23(12)
C2 C3 K1 84.77(12)
C4 C3 H3A 120.5
C2 C3 H3A 120.5
K1 C3 H3A 113.0
C3 C4 C5 121.03(19)
C3 C4 K1 82.66(12)
C5 C4 K1 79.74(12)
C3 C4 H4A 119.5
C5 C4 H4A 119.5
K1 C4 H4A 108.1
C4 C5 C6 121.16(19)
C4 C5 K1 74.69(12)
C6 C5 K1 85.91(12)
C4 C5 H5A 119.4
C6 C5 H5A 119.4
K1 C5 H5A 110.0
N2 C6 C5 126.47(18)
N2 C6 C1 116.12(17)
C5 C6 C1 116.95(18)
N2 C6 K1 125.64(12)
C5 C6 K1 69.55(11)
C1 C6 K1 81.37(11)
N2 C7 C12 117.14(18)
N2 C7 C8 126.54(18)
C12 C7 C8 116.23(18)
C9 C8 C7 119.6(2)
C9 C8 H8A 120.2
C7 C8 H8A 120.2
C8 C9 C10 124.4(2)
C8 C9 Cl2 118.38(17)
C10 C9 Cl2 117.19(17)
C9 C10 C11 115.29(19)
C9 C10 H10A 122.4
C11 C10 H10A 122.4
C12 C11 C10 123.3(2)
C12 C11 Cl1 118.18(17)
C10 C11 Cl1 118.50(17)
C11 C12 C7 121.10(19)
C11 C12 H12A 119.5
C7 C12 H12A 119.5
C14 C13 C18 121.29(19)
C14 C13 N1 120.19(18)
C18 C13 N1 118.50(17)
C13 C14 C15 120.7(2)
C13 C14 H14A 119.7
C15 C14 H14A 119.7
C16 C15 C14 118.8(2)
C16 C15 H15A 120.6
C14 C15 H15A 120.6
C17 C16 C15 120.9(2)
C17 C16 H16A 119.5
C15 C16 H16A 119.5
C16 C17 C18 121.8(2)
C16 C17 H17A 119.1
C18 C17 H17A 119.1
N3 C18 C17 124.86(18)
N3 C18 C13 118.53(17)
C17 C18 C13 116.35(18)
N3 C19 C20 117.68(18)
N3 C19 C24 126.03(19)
C20 C19 C24 116.11(18)
C21 C20 C19 121.2(2)
C21 C20 H20A 119.4
C19 C20 H20A 119.4
C20 C21 C22 123.4(2)
C20 C21 Cl3 118.37(17)
C22 C21 Cl3 118.21(17)
C23 C22 C21 114.98(19)
C23 C22 H22A 122.5
C21 C22 H22A 122.5
C24 C23 C22 124.0(2)
C24 C23 Cl4 117.98(17)
C22 C23 Cl4 117.98(16)
C23 C24 C19 120.25(19)
C23 C24 H24A 119.9
C19 C24 H24A 119.9
C26 C25 C30 121.24(19)
C26 C25 N1 122.75(18)
C30 C25 N1 115.94(17)
C25 C26 C27 120.7(2)
C25 C26 H26A 119.6
C27 C26 H26A 119.6
C28 C27 C26 118.9(2)
C28 C27 H27A 120.6
C26 C27 H27A 120.6
C27 C28 C29 121.0(2)
C27 C28 H28A 119.5
C29 C28 H28A 119.5
C28 C29 C30 121.3(2)
C28 C29 H29A 119.3
C30 C29 H29A 119.3
N4 C30 C29 124.19(19)
N4 C30 C25 118.90(18)
C29 C30 C25 116.73(18)
N4 C31 C36 119.36(18)
N4 C31 C32 122.69(18)
C36 C31 C32 117.76(19)
C33 C32 C31 119.90(19)
C33 C32 H32A 120.0
C31 C32 H32A 120.0
C32 C33 C34 123.03(19)
C32 C33 Cl5 119.48(16)
C34 C33 Cl5 117.45(16)
C35 C34 C33 116.28(19)
C35 C34 H34A 121.9
C33 C34 H34A 121.9
C34 C35 C36 123.03(19)
C34 C35 Cl6 118.76(16)
C36 C35 Cl6 118.21(16)
C35 C36 C31 119.93(19)
C35 C36 H36A 120.0
C31 C36 H36A 120.0
O1 C37 C38 104.98(17)
O1 C37 H37A 110.8
C38 C37 H37A 110.8
O1 C37 H37B 110.8
C38 C37 H37B 110.8
H37A C37 H37B 108.8
C37 C38 C39 102.29(18)
C37 C38 H38A 111.3
C39 C38 H38A 111.3
C37 C38 H38B 111.3
C39 C38 H38B 111.3
H38A C38 H38B 109.2
C40 C39 C38 102.61(18)
C40 C39 H39A 111.2
C38 C39 H39A 111.2
C40 C39 H39B 111.2
C38 C39 H39B 111.2
H39A C39 H39B 109.2
O1 C40 C39 105.77(17)
O1 C40 H40A 110.6
C39 C40 H40A 110.6
O1 C40 H40B 110.6
C39 C40 H40B 110.6
H40A C40 H40B 108.7
C1K O1K C4K 108.3(2)
C1K O1K K1 134.05(18)
C4K O1K K1 116.92(15)
C8K O2K C5K 108.5(2)
C8K O2K K1 122.1(2)
C5K O2K K1 126.95(18)
C9K O3K C12K 109.7(2)
C9K O3K K1 117.54(16)
C12K O3K K1 132.44(19)
C16K O4K C13K 104.0(2)
C16K O4K K1 113.53(15)
C13K O4K K1 133.02(16)
O1K C1K C2K 109.1(3)
O1K C1K H1KA 109.9
C2K C1K H1KA 109.9
O1K C1K H1KB 109.9
C2K C1K H1KB 109.9
H1KA C1K H1KB 108.3
C1K C2K C3K 108.8(3)
C1K C2K H2KA 109.9
C3K C2K H2KA 109.9
C1K C2K H2KB 109.9
C3K C2K H2KB 109.9
H2KA C2K H2KB 108.3
C2K C3K C4K 103.9(2)
C2K C3K H3KA 111.0
C4K C3K H3KA 111.0
C2K C3K H3KB 111.0
C4K C3K H3KB 111.0
H3KA C3K H3KB 109.0
O1K C4K C3K 107.3(2)
O1K C4K K1 42.03(11)
C3K C4K K1 144.09(19)
O1K C4K H4KA 110.2
C3K C4K H4KA 110.2
K1 C4K H4KA 75.8
O1K C4K H4KB 110.2
C3K C4K H4KB 110.2
K1 C4K H4KB 100.3
H4KA C4K H4KB 108.5
C6K C5K C6K' 41.7(4)
C6K C5K O2K 112.3(4)
C6K' C5K O2K 104.8(4)
C6K C5K H5K1 109.1
C6K' C5K H5K1 142.8
O2K C5K H5K1 109.1
C6K C5K H5K2 109.1
C6K' C5K H5K2 73.9
O2K C5K H5K2 109.1
H5K1 C5K H5K2 107.9
C5K C6K C7K 104.5(7)
C5K C6K H6KA 110.9
C7K C6K H6KA 110.9
C5K C6K H6KB 110.9
C7K C6K H6KB 110.9
H6KA C6K H6KB 108.9
C6K C7K C8K 103.4(6)
C6K C7K H7KA 111.1
C8K C7K H7KA 111.1
C6K C7K H7KB 111.1
C8K C7K H7KB 111.1
H7KA C7K H7KB 109.0
C7K' C8K O2K 112.9(5)
C7K' C8K C7K 29.7(7)
O2K C8K C7K 94.2(4)
C7K' C8K K1 151.3(4)
O2K C8K K1 38.47(15)
C7K C8K K1 129.1(4)
C7K' C8K H8K1 120.5
O2K C8K H8K1 112.9
C7K C8K H8K1 112.9
K1 C8K H8K1 82.4
C7K' C8K H8K2 84.0
O2K C8K H8K2 112.9
C7K C8K H8K2 112.9
K1 C8K H8K2 105.1
H8K1 C8K H8K2 110.3
O3K C9K C10K 105.1(2)
O3K C9K H9KA 110.7
C10K C9K H9KA 110.7
O3K C9K H9KB 110.7
C10K C9K H9KB 110.7
H9KA C9K H9KB 108.8
C9K C10K C11K 103.4(3)
C9K C10K H10B 111.1
C11K C10K H10B 111.1
C9K C10K H10C 111.1
C11K C10K H10C 111.1
H10B C10K H10C 109.0
C12K C11K C10K 102.4(3)
C12K C11K H11A 111.3
C10K C11K H11A 111.3
C12K C11K H11B 111.3
C10K C11K H11B 111.3
H11A C11K H11B 109.2
O3K C12K C11K 107.2(3)
O3K C12K H12B 110.3
C11K C12K H12B 110.3
O3K C12K H12C 110.3
C11K C12K H12C 110.3
H12B C12K H12C 108.5
O4K C13K C14K 106.6(2)
O4K C13K H13A 110.4
C14K C13K H13A 110.4
O4K C13K H13B 110.4
C14K C13K H13B 110.4
H13A C13K H13B 108.6
C15K C14K C13K 104.5(2)
C15K C14K H14B 110.8
C13K C14K H14B 110.8
C15K C14K H14C 110.8
C13K C14K H14C 110.8
H14B C14K H14C 108.9
C16K C15K C14K 103.6(2)
C16K C15K H15B 111.0
C14K C15K H15B 111.0
C16K C15K H15C 111.0
C14K C15K H15C 111.0
H15B C15K H15C 109.0
O4K C16K C15K 105.8(3)
O4K C16K K1 44.68(11)
C15K C16K K1 148.9(2)
O4K C16K H16B 110.6
C15K C16K H16B 110.6
K1 C16K H16B 79.3
O4K C16K H16C 110.6
C15K C16K H16C 110.6
K1 C16K H16C 92.6
H16B C16K H16C 108.7
C5K C6K' C7K' 105.3(6)
C5K C6K' H6KC 110.7
C7K' C6K' H6KC 110.7
C5K C6K' H6KD 110.7
C7K' C6K' H6KD 110.7
H6KC C6K' H6KD 108.8
C8K C7K' C6K' 102.8(7)
C8K C7K' H7KC 111.2
C6K' C7K' H7KC 111.2
C8K C7K' H7KD 111.2
C6K' C7K' H7KD 111.2
H7KC C7K' H7KD 109.1

loop_
_geom_bond_atom_site_label_1
_geom_bond_atom_site_label_2
_geom_bond_distance
Mn1 N3 2.0839(17)
Mn1 N4 2.0972(17)
Mn1 N2 2.1284(17)
Mn1 O1 2.2266(14)
Mn1 N1 2.3385(16)
K1 O2K 2.597(2)
K1 O3K 2.656(2)
K1 O1K 2.6579(17)
K1 O4K 2.6916(17)
K1 C4 3.107(2)
K1 C5 3.169(2)
K1 C3 3.236(2)
K1 C6 3.374(2)
K1 C2 3.404(2)
K1 C1 3.459(2)
K1 C16K 3.510(3)
K1 C8K 3.538(4)
Cl1 C11 1.752(2)
Cl2 C9 1.745(2)
Cl3 C21 1.744(2)
Cl4 C23 1.746(2)
Cl5 C33 1.741(2)
Cl6 C35 1.745(2)
N1 C25 1.449(3)
N1 C1 1.452(2)
N1 C13 1.453(3)
N2 C7 1.363(3)
N2 C6 1.386(2)
N3 C19 1.374(3)
N3 C18 1.392(3)
N4 C30 1.384(3)
N4 C31 1.385(3)
O1 C40 1.452(2)
O1 C37 1.456(2)
C1 C2 1.384(3)
C1 C6 1.422(3)
C2 C3 1.392(3)
C2 H2A 0.9500
C3 C4 1.384(3)
C3 H3A 0.9500
C4 C5 1.390(3)
C4 H4A 0.9500
C5 C6 1.405(3)
C5 H5A 0.9500
C7 C12 1.415(3)
C7 C8 1.416(3)
C8 C9 1.379(3)
C8 H8A 0.9500
C9 C10 1.379(3)
C10 C11 1.380(3)
C10 H10A 0.9500
C11 C12 1.369(3)
C12 H12A 0.9500
C13 C14 1.385(3)
C13 C18 1.419(3)
C14 C15 1.390(3)
C14 H14A 0.9500
C15 C16 1.385(3)
C15 H15A 0.9500
C16 C17 1.379(3)
C16 H16A 0.9500
C17 C18 1.404(3)
C17 H17A 0.9500
C19 C20 1.407(3)
C19 C24 1.410(3)
C20 C21 1.374(3)
C20 H20A 0.9500
C21 C22 1.383(3)
C22 C23 1.382(3)
C22 H22A 0.9500
C23 C24 1.380(3)
C24 H24A 0.9500
C25 C26 1.384(3)
C25 C30 1.413(3)
C26 C27 1.385(3)
C26 H26A 0.9500
C27 C28 1.383(3)
C27 H27A 0.9500
C28 C29 1.384(3)
C28 H28A 0.9500
C29 C30 1.402(3)
C29 H29A 0.9500
C31 C36 1.405(3)
C31 C32 1.407(3)
C32 C33 1.377(3)
C32 H32A 0.9500
C33 C34 1.388(3)
C34 C35 1.379(3)
C34 H34A 0.9500
C35 C36 1.382(3)
C36 H36A 0.9500
C37 C38 1.510(3)
C37 H37A 0.9900
C37 H37B 0.9900
C38 C39 1.521(3)
C38 H38A 0.9900
C38 H38B 0.9900
C39 C40 1.515(3)
C39 H39A 0.9900
C39 H39B 0.9900
C40 H40A 0.9900
C40 H40B 0.9900
O1K C1K 1.418(3)
O1K C4K 1.426(3)
O2K C8K 1.391(4)
O2K C5K 1.424(3)
O3K C9K 1.419(4)
O3K C12K 1.436(4)
O4K C16K 1.421(3)
O4K C13K 1.431(3)
C1K C2K 1.420(4)
C1K H1KA 0.9900
C1K H1KB 0.9900
C2K C3K 1.467(4)
C2K H2KA 0.9900
C2K H2KB 0.9900
C3K C4K 1.500(4)
C3K H3KA 0.9900
C3K H3KB 0.9900
C4K H4KA 0.9900
C4K H4KB 0.9900
C5K C6K 1.391(7)
C5K C6K' 1.415(7)
C5K H5K1 0.9900
C5K H5K2 0.9900
C6K C7K 1.480(13)
C6K H6KA 0.9900
C6K H6KB 0.9900
C7K C8K 1.783(12)
C7K H7KA 0.9900
C7K H7KB 0.9900
C8K C7K' 1.278(10)
C8K H8K1 0.9900
C8K H8K2 0.9900
C9K C10K 1.495(4)
C9K H9KA 0.9900
C9K H9KB 0.9900
C10K C11K 1.512(5)
C10K H10B 0.9900
C10K H10C 0.9900
C11K C12K 1.490(5)
C11K H11A 0.9900
C11K H11B 0.9900
C12K H12B 0.9900
C12K H12C 0.9900
C13K C14K 1.514(4)
C13K H13A 0.9900
C13K H13B 0.9900
C14K C15K 1.501(5)
C14K H14B 0.9900
C14K H14C 0.9900
C15K C16K 1.491(4)
C15K H15B 0.9900
C15K H15C 0.9900
C16K H16B 0.9900
C16K H16C 0.9900
C6K' C7K' 1.565(11)
C6K' H6KC 0.9900
C6K' H6KD 0.9900
C7K' H7KC 0.9900
C7K' H7KD 0.9900

loop_
_geom_torsion_atom_site_label_1
_geom_torsion_atom_site_label_2
_geom_torsion_atom_site_label_3
_geom_torsion_atom_site_label_4
_geom_torsion
N3 Mn1 N1 C25 95.52(12)
N4 Mn1 N1 C25 -26.18(11)
N2 Mn1 N1 C25 -158.43(13)
O1 Mn1 N1 C25 -102.72(16)
N3 Mn1 N1 C1 -146.32(12)
N4 Mn1 N1 C1 91.97(12)
N2 Mn1 N1 C1 -40.28(11)
O1 Mn1 N1 C1 15.4(2)
N3 Mn1 N1 C13 -27.50(11)
N4 Mn1 N1 C13 -149.21(12)
N2 Mn1 N1 C13 78.54(12)
O1 Mn1 N1 C13 134.26(14)
N3 Mn1 N2 C7 -71.82(17)
N4 Mn1 N2 C7 155.36(15)
O1 Mn1 N2 C7 55.71(16)
N1 Mn1 N2 C7 -145.06(17)
N3 Mn1 N2 C6 114.85(13)
N4 Mn1 N2 C6 -17.97(15)
O1 Mn1 N2 C6 -117.62(12)
N1 Mn1 N2 C6 41.61(12)
N4 Mn1 N3 C19 -83.44(17)
N2 Mn1 N3 C19 139.51(16)
O1 Mn1 N3 C19 39.12(19)
N1 Mn1 N3 C19 -150.47(18)
N4 Mn1 N3 C18 96.61(14)
N2 Mn1 N3 C18 -40.44(14)
O1 Mn1 N3 C18 -140.83(12)
N1 Mn1 N3 C18 29.58(13)
N3 Mn1 N4 C30 -45.83(16)
N2 Mn1 N4 C30 80.77(15)
O1 Mn1 N4 C30 177.38(13)
N1 Mn1 N4 C30 22.25(13)
N3 Mn1 N4 C31 139.99(15)
N2 Mn1 N4 C31 -93.41(17)
O1 Mn1 N4 C31 3.20(16)
N1 Mn1 N4 C31 -151.94(17)
N3 Mn1 O1 C40 -19.8(2)
N4 Mn1 O1 C40 110.69(19)
N2 Mn1 O1 C40 -125.07(19)
N1 Mn1 O1 C40 -177.47(17)
N3 Mn1 O1 C37 153.04(13)
N4 Mn1 O1 C37 -76.50(14)
N2 Mn1 O1 C37 47.73(14)
N1 Mn1 O1 C37 -4.7(2)
C25 N1 C1 C2 -28.2(3)
C13 N1 C1 C2 112.2(2)
Mn1 N1 C1 C2 -139.44(17)
C25 N1 C1 C6 146.90(17)
C13 N1 C1 C6 -72.8(2)
Mn1 N1 C1 C6 35.64(18)
C25 N1 C1 K1 -123.88(15)
C13 N1 C1 K1 16.5(2)
Mn1 N1 C1 K1 124.86(10)
O2K K1 C1 C2 -146.81(12)
O3K K1 C1 C2 15.02(15)
O1K K1 C1 C2 -60.23(12)
O4K K1 C1 C2 119.72(12)
C4 K1 C1 C2 62.75(12)
C5 K1 C1 C2 97.23(13)
C3 K1 C1 C2 28.98(11)
C6 K1 C1 C2 128.33(18)
C16K K1 C1 C2 96.82(13)
C8K K1 C1 C2 -161.20(13)
O2K K1 C1 C6 84.86(12)
O3K K1 C1 C6 -113.31(12)
O1K K1 C1 C6 171.44(12)
O4K K1 C1 C6 -8.61(13)
C4 K1 C1 C6 -65.58(12)
C5 K1 C1 C6 -31.10(11)
C3 K1 C1 C6 -99.35(13)
C2 K1 C1 C6 -128.33(18)
C16K K1 C1 C6 -31.51(14)
C8K K1 C1 C6 70.47(13)
O2K K1 C1 N1 -26.74(16)
O3K K1 C1 N1 135.09(14)
O1K K1 C1 N1 59.84(15)
O4K K1 C1 N1 -120.21(14)
C4 K1 C1 N1 -177.18(17)
C5 K1 C1 N1 -142.70(18)
C3 K1 C1 N1 149.05(18)
C6 K1 C1 N1 -111.6(2)
C2 K1 C1 N1 120.1(2)
C16K K1 C1 N1 -143.11(15)
C8K K1 C1 N1 -41.13(16)
C6 C1 C2 C3 0.7(3)
N1 C1 C2 C3 175.52(18)
K1 C1 C2 C3 -61.43(18)
C6 C1 C2 K1 62.11(17)
N1 C1 C2 K1 -123.05(17)
O2K K1 C2 C1 43.38(15)
O3K K1 C2 C1 -167.90(12)
O1K K1 C2 C1 117.67(12)
O4K K1 C2 C1 -77.17(14)
C4 K1 C2 C1 -95.41(14)
C5 K1 C2 C1 -61.06(12)
C3 K1 C2 C1 -127.12(19)
C6 K1 C2 C1 -28.30(11)
C16K K1 C2 C1 -94.07(14)
C8K K1 C2 C1 22.25(15)
O2K K1 C2 C3 170.51(12)
O3K K1 C2 C3 -40.78(13)
O1K K1 C2 C3 -115.20(13)
O4K K1 C2 C3 49.95(15)
C4 K1 C2 C3 31.71(12)
C5 K1 C2 C3 66.06(13)
C6 K1 C2 C3 98.82(14)
C1 K1 C2 C3 127.12(19)
C16K K1 C2 C3 33.05(15)
C8K K1 C2 C3 149.37(14)
C1 C2 C3 C4 -0.1(3)
K1 C2 C3 C4 -66.36(17)
C1 C2 C3 K1 66.26(18)
O2K K1 C3 C4 104.64(19)
O3K K1 C3 C4 -96.10(13)
O1K K1 C3 C4 -174.82(12)
O4K K1 C3 C4 -18.50(14)
C5 K1 C3 C4 31.03(11)
C6 K1 C3 C4 63.45(12)
C2 K1 C3 C4 122.69(19)
C1 K1 C3 C4 94.68(14)
C16K K1 C3 C4 -27.61(14)
C8K K1 C3 C4 78.03(18)
O2K K1 C3 C2 -18.0(2)
O3K K1 C3 C2 141.21(13)
O1K K1 C3 C2 62.49(13)
O4K K1 C3 C2 -141.19(12)
C4 K1 C3 C2 -122.69(19)
C5 K1 C3 C2 -91.66(13)
C6 K1 C3 C2 -59.24(12)
C1 K1 C3 C2 -28.01(11)
C16K K1 C3 C2 -150.29(13)
C8K K1 C3 C2 -44.65(19)
C2 C3 C4 C5 0.0(3)
K1 C3 C4 C5 -73.32(18)
C2 C3 C4 K1 73.33(18)
O2K K1 C4 C3 -129.47(15)
O3K K1 C4 C3 83.61(13)
O1K K1 C4 C3 5.69(14)
O4K K1 C4 C3 163.20(12)
C5 K1 C4 C3 -123.47(19)
C6 K1 C4 C3 -93.64(13)
C2 K1 C4 C3 -30.29(11)
C1 K1 C4 C3 -61.38(12)
C16K K1 C4 C3 150.99(14)
C8K K1 C4 C3 -127.39(14)
O2K K1 C4 C5 -6.0(2)
O3K K1 C4 C5 -152.92(13)
O1K K1 C4 C5 129.16(12)
O4K K1 C4 C5 -73.33(13)
C3 K1 C4 C5 123.47(19)
C6 K1 C4 C5 29.83(11)
C2 K1 C4 C5 93.18(14)
C1 K1 C4 C5 62.09(12)
C16K K1 C4 C5 -85.54(14)
C8K K1 C4 C5 -3.92(17)
C3 C4 C5 C6 -0.5(3)
K1 C4 C5 C6 -75.40(18)
C3 C4 C5 K1 74.91(19)
O2K K1 C5 C4 176.45(12)
O3K K1 C5 C4 29.71(14)
O1K K1 C5 C4 -64.25(14)
O4K K1 C5 C4 105.30(13)
C3 K1 C5 C4 -30.46(12)
C6 K1 C5 C4 -123.88(19)
C2 K1 C5 C4 -62.67(12)
C1 K1 C5 C4 -93.51(14)
C16K K1 C5 C4 86.10(14)
C8K K1 C5 C4 176.96(13)
O2K K1 C5 C6 -59.67(14)
O3K K1 C5 C6 153.59(12)
O1K K1 C5 C6 59.63(14)
O4K K1 C5 C6 -130.82(13)
C4 K1 C5 C6 123.88(19)
C3 K1 C5 C6 93.42(13)
C2 K1 C5 C6 61.21(12)
C1 K1 C5 C6 30.37(11)
C16K K1 C5 C6 -150.02(14)
C8K K1 C5 C6 -59.16(14)
C7 N2 C6 C5 -37.5(3)
Mn1 N2 C6 C5 135.96(18)
C7 N2 C6 C1 150.58(19)
Mn1 N2 C6 C1 -35.9(2)
C7 N2 C6 K1 52.2(2)
Mn1 N2 C6 K1 -134.30(10)
C4 C5 C6 N2 -170.80(19)
K1 C5 C6 N2 119.84(19)
C4 C5 C6 C1 1.0(3)
K1 C5 C6 C1 -68.33(16)
C4 C5 C6 K1 69.35(18)
C2 C1 C6 N2 171.57(18)
N1 C1 C6 N2 -3.6(3)
K1 C1 C6 N2 -125.58(16)
C2 C1 C6 C5 -1.1(3)
N1 C1 C6 C5 -176.26(17)
K1 C1 C6 C5 61.73(16)
C2 C1 C6 K1 -62.85(17)
N1 C1 C6 K1 122.01(15)
O2K K1 C6 N2 10.47(17)
O3K K1 C6 N2 -155.86(15)
O1K K1 C6 N2 106.69(15)
O4K K1 C6 N2 -71.26(16)
C4 K1 C6 N2 -152.00(19)
C5 K1 C6 N2 -120.9(2)
C3 K1 C6 N2 174.80(18)
C2 K1 C6 N2 143.45(18)
C1 K1 C6 N2 116.0(2)
C16K K1 C6 N2 -92.42(16)
C8K K1 C6 N2 3.56(16)
O2K K1 C6 C5 131.36(13)
O3K K1 C6 C5 -34.98(15)
O1K K1 C6 C5 -132.43(12)
O4K K1 C6 C5 49.63(13)
C4 K1 C6 C5 -31.12(12)
C3 K1 C6 C5 -64.32(12)
C2 K1 C6 C5 -95.67(13)
C1 K1 C6 C5 -123.08(18)
C16K K1 C6 C5 28.46(13)
C8K K1 C6 C5 124.44(13)
O2K K1 C6 C1 -105.56(12)
O3K K1 C6 C1 88.10(14)
O1K K1 C6 C1 -9.35(13)
O4K K1 C6 C1 172.70(11)
C4 K1 C6 C1 91.96(13)
C5 K1 C6 C1 123.08(18)
C3 K1 C6 C1 58.76(11)
C2 K1 C6 C1 27.41(10)
C16K K1 C6 C1 151.54(12)
C8K K1 C6 C1 -112.48(13)
C6 N2 C7 C12 170.50(18)
Mn1 N2 C7 C12 -1.8(3)
C6 N2 C7 C8 -13.1(3)
Mn1 N2 C7 C8 174.63(16)
N2 C7 C8 C9 -178.6(2)
C12 C7 C8 C9 -2.1(3)
C7 C8 C9 C10 -1.0(4)
C7 C8 C9 Cl2 -179.93(16)
C8 C9 C10 C11 2.6(3)
Cl2 C9 C10 C11 -178.52(17)
C9 C10 C11 C12 -0.9(3)
C9 C10 C11 Cl1 -178.80(17)
C10 C11 C12 C7 -2.2(3)
Cl1 C11 C12 C7 175.65(16)
N2 C7 C12 C11 -179.51(19)
C8 C7 C12 C11 3.7(3)
C25 N1 C13 C14 90.6(2)
C1 N1 C13 C14 -48.3(2)
Mn1 N1 C13 C14 -155.41(16)
C25 N1 C13 C18 -91.0(2)
C1 N1 C13 C18 130.10(18)
Mn1 N1 C13 C18 22.99(19)
C18 C13 C14 C15 -0.5(3)
N1 C13 C14 C15 177.88(19)
C13 C14 C15 C16 -2.5(3)
C14 C15 C16 C17 1.9(3)
C15 C16 C17 C18 1.6(3)
C19 N3 C18 C17 -33.2(3)
Mn1 N3 C18 C17 146.76(17)
C19 N3 C18 C13 152.93(19)
Mn1 N3 C18 C13 -27.1(2)
C16 C17 C18 N3 -178.4(2)
C16 C17 C18 C13 -4.4(3)
C14 C13 C18 N3 178.21(19)
N1 C13 C18 N3 -0.2(3)
C14 C13 C18 C17 3.8(3)
N1 C13 C18 C17 -174.57(18)
C18 N3 C19 C20 166.88(19)
Mn1 N3 C19 C20 -13.1(3)
C18 N3 C19 C24 -18.1(3)
Mn1 N3 C19 C24 161.94(16)
N3 C19 C20 C21 174.6(2)
C24 C19 C20 C21 -0.9(3)
C19 C20 C21 C22 0.9(4)
C19 C20 C21 Cl3 -179.20(17)
C20 C21 C22 C23 -0.9(3)
Cl3 C21 C22 C23 179.19(17)
C21 C22 C23 C24 1.0(3)
C21 C22 C23 Cl4 -178.33(17)
C22 C23 C24 C19 -1.2(3)
Cl4 C23 C24 C19 178.19(15)
N3 C19 C24 C23 -174.0(2)
C20 C19 C24 C23 1.0(3)
C1 N1 C25 C26 96.7(2)
C13 N1 C25 C26 -42.8(3)
Mn1 N1 C25 C26 -155.14(16)
C1 N1 C25 C30 -80.2(2)
C13 N1 C25 C30 140.30(18)
Mn1 N1 C25 C30 27.91(19)
C30 C25 C26 C27 2.7(3)
N1 C25 C26 C27 -174.14(18)
C25 C26 C27 C28 0.7(3)
C26 C27 C28 C29 -2.4(3)
C27 C28 C29 C30 0.6(3)
C31 N4 C30 C29 -24.9(3)
Mn1 N4 C30 C29 160.60(17)
C31 N4 C30 C25 160.20(18)
Mn1 N4 C30 C25 -14.3(2)
C28 C29 C30 N4 -172.3(2)
C28 C29 C30 C25 2.7(3)
C26 C25 C30 N4 171.02(18)
N1 C25 C30 N4 -12.0(3)
C26 C25 C30 C29 -4.3(3)
N1 C25 C30 C29 172.71(17)
C30 N4 C31 C36 135.6(2)
Mn1 N4 C31 C36 -50.5(2)
C30 N4 C31 C32 -49.5(3)
Mn1 N4 C31 C32 124.45(18)
N4 C31 C32 C33 -172.66(19)
C36 C31 C32 C33 2.3(3)
C31 C32 C33 C34 -1.1(3)
C31 C32 C33 Cl5 176.73(16)
C32 C33 C34 C35 0.4(3)
Cl5 C33 C34 C35 -177.55(16)
C33 C34 C35 C36 -0.9(3)
C33 C34 C35 Cl6 178.89(16)
C34 C35 C36 C31 2.2(3)
Cl6 C35 C36 C31 -177.59(15)
N4 C31 C36 C35 172.32(18)
C32 C31 C36 C35 -2.9(3)
C40 O1 C37 C38 -16.6(2)
Mn1 O1 C37 C38 168.66(13)
O1 C37 C38 C39 33.8(2)
C37 C38 C39 C40 -37.9(2)
C37 O1 C40 C39 -7.7(2)
Mn1 O1 C40 C39 165.34(15)
C38 C39 C40 O1 28.5(2)
O2K K1 O1K C1K -3.6(3)
O3K K1 O1K C1K 110.5(3)
O4K K1 O1K C1K 60.7(3)
C4 K1 O1K C1K -163.9(3)
C5 K1 O1K C1K -138.6(3)
C3 K1 O1K C1K -161.4(3)
C6 K1 O1K C1K -115.6(3)
C2 K1 O1K C1K -139.8(3)
C1 K1 O1K C1K -119.4(3)
C16K K1 O1K C1K 101.3(3)
C8K K1 O1K C1K -17.4(3)
O2K K1 O1K C4K -172.6(2)
O3K K1 O1K C4K -58.5(2)
O4K K1 O1K C4K -108.3(2)
C4 K1 O1K C4K 27.2(2)
C5 K1 O1K C4K 52.4(2)
C3 K1 O1K C4K 29.6(2)
C6 K1 O1K C4K 75.5(2)
C2 K1 O1K C4K 51.21(19)
C1 K1 O1K C4K 71.7(2)
C16K K1 O1K C4K -67.6(2)
C8K K1 O1K C4K 173.6(2)
O3K K1 O2K C8K 148.3(2)
O1K K1 O2K C8K -135.3(2)
O4K K1 O2K C8K 74.7(2)
C4 K1 O2K C8K 4.7(3)
C5 K1 O2K C8K 1.5(3)
C3 K1 O2K C8K -54.3(3)
C6 K1 O2K C8K -21.2(2)
C2 K1 O2K C8K -64.4(3)
C1 K1 O2K C8K -46.9(2)
C16K K1 O2K C8K 77.0(2)
O3K K1 O2K C5K -11.8(3)
O1K K1 O2K C5K 64.6(3)
O4K K1 O2K C5K -85.4(3)
C4 K1 O2K C5K -155.4(3)
C5 K1 O2K C5K -158.6(3)
C3 K1 O2K C5K 145.6(3)
C6 K1 O2K C5K 178.7(3)
C2 K1 O2K C5K 135.5(3)
C1 K1 O2K C5K 153.0(3)
C16K K1 O2K C5K -83.1(3)
C8K K1 O2K C5K -160.1(4)
O2K K1 O3K C9K 20.0(2)
O1K K1 O3K C9K -61.74(19)
O4K K1 O3K C9K 93.2(2)
C4 K1 O3K C9K -176.5(2)
C5 K1 O3K C9K 171.17(18)
C3 K1 O3K C9K -151.5(2)
C6 K1 O3K C9K -173.80(17)
C2 K1 O3K C9K -136.08(19)
C1 K1 O3K C9K -142.20(18)
C16K K1 O3K C9K 112.9(2)
C8K K1 O3K C9K 33.0(2)
O2K K1 O3K C12K -166.7(3)
O1K K1 O3K C12K 111.5(3)
O4K K1 O3K C12K -93.5(3)
C4 K1 O3K C12K -3.2(3)
C5 K1 O3K C12K -15.6(3)
C3 K1 O3K C12K 21.8(3)
C6 K1 O3K C12K -0.5(3)
C2 K1 O3K C12K 37.2(3)
C1 K1 O3K C12K 31.1(3)
C16K K1 O3K C12K -73.8(3)
C8K K1 O3K C12K -153.7(3)
O2K K1 O4K C16K 173.9(2)
O3K K1 O4K C16K 57.8(2)
O1K K1 O4K C16K 107.4(2)
C4 K1 O4K C16K -32.9(2)
C5 K1 O4K C16K -57.5(2)
C3 K1 O4K C16K -25.2(2)
C6 K1 O4K C16K -76.1(2)
C2 K1 O4K C16K -45.2(2)
C1 K1 O4K C16K -72.5(2)
C8K K1 O4K C16K -166.6(2)
O2K K1 O4K C13K 33.7(2)
O3K K1 O4K C13K -82.4(2)
O1K K1 O4K C13K -32.8(3)
C4 K1 O4K C13K -173.1(2)
C5 K1 O4K C13K 162.3(2)
C3 K1 O4K C13K -165.3(2)
C6 K1 O4K C13K 143.7(2)
C2 K1 O4K C13K 174.6(2)
C1 K1 O4K C13K 147.3(2)
C16K K1 O4K C13K -140.2(3)
C8K K1 O4K C13K 53.2(2)
C4K O1K C1K C2K 7.1(4)
K1 O1K C1K C2K -162.5(3)
O1K C1K C2K C3K 3.4(5)
C1K C2K C3K C4K -11.9(5)
C1K O1K C4K C3K -14.6(4)
K1 O1K C4K C3K 157.09(19)
C1K O1K C4K K1 -171.7(3)
C2K C3K C4K O1K 16.1(4)
C2K C3K C4K K1 42.5(5)
O2K K1 C4K O1K 7.8(2)
O3K K1 C4K O1K 116.0(2)
O4K K1 C4K O1K 105.3(2)
C4 K1 C4K O1K -155.30(19)
C5 K1 C4K O1K -137.10(18)
C3 K1 C4K O1K -148.6(2)
C6 K1 C4K O1K -112.00(19)
C2 K1 C4K O1K -123.3(2)
C1 K1 C4K O1K -107.14(19)
C16K K1 C4K O1K 134.50(18)
C8K K1 C4K O1K -7.4(2)
O2K K1 C4K C3K -31.5(4)
O3K K1 C4K C3K 76.7(4)
O1K K1 C4K C3K -39.3(3)
O4K K1 C4K C3K 66.0(4)
C4 K1 C4K C3K 165.4(4)
C5 K1 C4K C3K -176.4(4)
C3 K1 C4K C3K 172.1(4)
C6 K1 C4K C3K -151.3(4)
C2 K1 C4K C3K -162.6(4)
C1 K1 C4K C3K -146.5(4)
C16K K1 C4K C3K 95.2(4)
C8K K1 C4K C3K -46.7(4)
C8K O2K C5K C6K 41.8(6)
K1 O2K C5K C6K -156.0(4)
C8K O2K C5K C6K' -1.6(6)
K1 O2K C5K C6K' 160.6(5)
C6K' C5K C6K C7K 70.7(9)
O2K C5K C6K C7K -16.7(9)
C5K C6K C7K C8K -7.8(9)
C5K O2K C8K C7K' -15.3(7)
K1 O2K C8K C7K' -178.6(6)
C5K O2K C8K C7K -39.2(5)
K1 O2K C8K C7K 157.4(4)
C5K O2K C8K K1 163.3(3)
C6K C7K C8K C7K' -102.1(15)
C6K C7K C8K O2K 29.1(7)
C6K C7K C8K K1 47.0(9)
O2K K1 C8K C7K' 2.6(11)
O3K K1 C8K C7K' -35.9(12)
O1K K1 C8K C7K' 48.2(12)
O4K K1 C8K C7K' -98.2(12)
C4 K1 C8K C7K' -174.4(12)
C5 K1 C8K C7K' -176.2(12)
C3 K1 C8K C7K' 151.7(12)
C6 K1 C8K C7K' 162.9(12)
C2 K1 C8K C7K' 131.6(12)
C1 K1 C8K C7K' 140.3(12)
C16K K1 C8K C7K' -103.1(12)
O3K K1 C8K O2K -38.5(3)
O1K K1 C8K O2K 45.6(2)
O4K K1 C8K O2K -100.8(2)
C4 K1 C8K O2K -177.0(2)
C5 K1 C8K O2K -178.8(2)
C3 K1 C8K O2K 149.06(19)
C6 K1 C8K O2K 160.3(2)
C2 K1 C8K O2K 129.0(2)
C1 K1 C8K O2K 137.8(2)
C16K K1 C8K O2K -105.7(2)
O2K K1 C8K C7K -29.5(5)
O3K K1 C8K C7K -68.0(5)
O1K K1 C8K C7K 16.1(5)
O4K K1 C8K C7K -130.3(5)
C4 K1 C8K C7K 153.5(4)
C5 K1 C8K C7K 151.7(5)
C3 K1 C8K C7K 119.6(5)
C6 K1 C8K C7K 130.8(5)
C2 K1 C8K C7K 99.5(5)
C1 K1 C8K C7K 108.2(5)
C16K K1 C8K C7K -135.2(5)
C12K O3K C9K C10K -18.5(3)
K1 O3K C9K C10K 156.2(2)
O3K C9K C10K C11K 32.5(3)
C9K C10K C11K C12K -33.6(3)
C9K O3K C12K C11K -3.3(4)
K1 O3K C12K C11K -176.9(2)
C10K C11K C12K O3K 23.1(4)
C16K O4K C13K C14K 33.1(3)
K1 O4K C13K C14K 175.89(16)
O4K C13K C14K C15K -13.2(3)
C13K C14K C15K C16K -10.7(3)
C13K O4K C16K C15K -40.6(3)
K1 O4K C16K C15K 168.28(18)
C13K O4K C16K K1 151.2(3)
C14K C15K C16K O4K 31.6(3)
C14K C15K C16K K1 47.6(5)
O2K K1 C16K O4K -6.1(2)
O3K K1 C16K O4K -116.8(2)
O1K K1 C16K O4K -107.1(2)
C4 K1 C16K O4K 145.2(2)
C5 K1 C16K O4K 118.4(2)
C3 K1 C16K O4K 157.16(19)
C6 K1 C16K O4K 106.36(19)
C2 K1 C16K O4K 144.28(17)
C1 K1 C16K O4K 118.65(18)
C8K K1 C16K O4K 12.9(2)
O2K K1 C16K C15K -28.3(4)
O3K K1 C16K C15K -139.0(4)
O1K K1 C16K C15K -129.3(4)
O4K K1 C16K C15K -22.2(3)
C4 K1 C16K C15K 123.0(4)
C5 K1 C16K C15K 96.2(4)
C3 K1 C16K C15K 134.9(4)
C6 K1 C16K C15K 84.1(4)
C2 K1 C16K C15K 122.1(4)
C1 K1 C16K C15K 96.4(4)
C8K K1 C16K C15K -9.3(4)
C6K C5K C6K' C7K' -92.8(10)
O2K C5K C6K' C7K' 14.3(8)
O2K C8K C7K' C6K' 23.2(9)
C7K C8K C7K' C6K' 77.7(12)
K1 C8K C7K' C6K' 21.4(16)
C5K C6K' C7K' C8K -23.2(10)
